data_7224401
loop_
_publ_author_name
'Bai, Yue-Ling'
'Xu, Liangzhen'
'Bao, Xiaoli'
'Hou, Chaoyi'
'Zhao, Yongmei'
'Zhu, Shourong'

_publ_section_title
;
 Alkaline reagent-induced structural diversity of four metal--organic
 frameworks based on a flexible bicarboxylate ligand
;
_journal_issue 13
_journal_name_full CrystEngComm
_journal_page_first 2347
_journal_paper_doi 10.1039/C6CE00170J
_journal_volume 18
_journal_year 2016
_chemical_formula_sum 'C10 H17 Cd N4 O9'
_chemical_formula_weight 449.68
_chemical_name_systematic
; 
 ? 
;
_space_group_IT_number 2
_symmetry_cell_setting triclinic
_symmetry_space_group_name_Hall '-P 1'
_symmetry_space_group_name_H-M 'P -1'
_atom_sites_solution_hydrogens geom
_atom_sites_solution_primary direct
_atom_sites_solution_secondary difmap
_audit_creation_method SHELXL-97
_audit_update_record
;
2016-01-14 deposited with the CCDC.
2016-02-26 downloaded from the CCDC.
;
_cell_angle_alpha 92.7420(10)
_cell_angle_beta 105.9500(10)
_cell_angle_gamma 115.0390(10)
_cell_formula_units_Z 2
_cell_length_a 8.6333(3)
_cell_length_b 9.7461(3)
_cell_length_c 10.2243(3)
_cell_measurement_reflns_used 3482
_cell_measurement_temperature 296(2)
_cell_measurement_theta_max 28.09
_cell_measurement_theta_min 2.75
_cell_volume 736.00(4)
_computing_cell_refinement 'Bruker SMART'
_computing_data_collection 'Bruker SMART'
_computing_data_reduction 'Bruker SAINT'
_computing_molecular_graphics 'Bruker SHELXTL'
_computing_publication_material 'Bruker SHELXTL'
_computing_structure_refinement 'Bruker SHELXTL'
_computing_structure_solution 'Bruker SHELXTL'
_diffrn_ambient_temperature 296(2)
_diffrn_measured_fraction_theta_full 0.981
_diffrn_measured_fraction_theta_max 0.981
_diffrn_measurement_device_type 'CCD area detector'
_diffrn_measurement_method 'phi and omega scans'
_diffrn_radiation_monochromator graphite
_diffrn_radiation_source 'fine-focus sealed tube'
_diffrn_radiation_type MoK\a
_diffrn_radiation_wavelength 0.71073
_diffrn_reflns_av_R_equivalents 0.0190
_diffrn_reflns_av_sigmaI/netI 0.0160
_diffrn_reflns_limit_h_max 11
_diffrn_reflns_limit_h_min -10
_diffrn_reflns_limit_k_max 12
_diffrn_reflns_limit_k_min -12
_diffrn_reflns_limit_l_max 13
_diffrn_reflns_limit_l_min -12
_diffrn_reflns_number 12193
_diffrn_reflns_theta_full 28.09
_diffrn_reflns_theta_max 28.09
_diffrn_reflns_theta_min 2.11
_diffrn_standards_decay_% none
_exptl_absorpt_coefficient_mu 1.543
_exptl_absorpt_correction_type none
_exptl_crystal_colour colorless
_exptl_crystal_density_diffrn 2.029
_exptl_crystal_density_method 'not measured'
_exptl_crystal_description block
_exptl_crystal_F_000 450
_exptl_crystal_size_max 0.11
_exptl_crystal_size_mid 0.07
_exptl_crystal_size_min 0.05
_refine_diff_density_max 0.635
_refine_diff_density_min -0.811
_refine_diff_density_rms 0.177
_refine_ls_extinction_method none
_refine_ls_goodness_of_fit_ref 1.323
_refine_ls_hydrogen_treatment mixed
_refine_ls_matrix_type full
_refine_ls_number_parameters 253
_refine_ls_number_reflns 3513
_refine_ls_number_restraints 0
_refine_ls_restrained_S_all 1.323
_refine_ls_R_factor_all 0.0171
_refine_ls_R_factor_gt 0.0156
_refine_ls_shift/su_max 0.001
_refine_ls_shift/su_mean 0.000
_refine_ls_structure_factor_coef Fsqd
_refine_ls_weighting_details 'calc w=1/[\s^2^(Fo^2^)+(0.0330P)^2^+0.2163P] where P=(Fo^2^+2Fc^2^)/3'
_refine_ls_weighting_scheme calc
_refine_ls_wR_factor_gt 0.0480
_refine_ls_wR_factor_ref 0.0599
_reflns_number_gt 3434
_reflns_number_total 3513
_reflns_threshold_expression >2sigma(I)
_cod_data_source_file c6ce00170j2.cif
_cod_data_source_block b
_cod_depositor_comments 'Adding full bibliography for 7224398--7224401.cif.'
_cod_original_sg_symbol_H-M P-1
_cod_database_code 7224401

loop_
_symmetry_equiv_pos_as_xyz
'x, y, z'
'-x, -y, -z'

loop_
_atom_site_label
_atom_site_type_symbol
_atom_site_fract_x
_atom_site_fract_y
_atom_site_fract_z
_atom_site_U_iso_or_equiv
_atom_site_adp_type
_atom_site_occupancy
_atom_site_symmetry_multiplicity
_atom_site_calc_flag
_atom_site_refinement_flags
Cd1 Cd 0.856207(16) 0.354832(13) 0.367558(12) 0.01200(6) Uani 1 1 d .
H10A H 0.319(3) 0.446(3) 0.903(3) 0.021(6) Uiso 1 1 d .
H10B H 0.460(3) 0.387(3) 0.889(3) 0.021(6) Uiso 1 1 d .
H4C H 0.300(4) 0.339(3) 1.093(3) 0.028(7) Uiso 1 1 d .
H4D H 0.271(4) 0.225(4) 0.981(3) 0.028(7) Uiso 1 1 d .
H4E H 0.445(4) 0.294(3) 1.085(3) 0.028(7) Uiso 1 1 d .
N1 N 0.8071(2) 0.20661(17) 0.52758(16) 0.0129(3) Uani 1 1 d .
N2 N 0.6864(2) -0.05008(17) 0.56303(16) 0.0125(3) Uani 1 1 d .
N3 N 0.8222(2) 0.15416(17) 0.75206(16) 0.0130(3) Uani 1 1 d .
N4 N 0.3529(2) 0.3084(2) 1.03585(19) 0.0163(3) Uani 1 1 d .
O1 O 0.97074(19) 0.39859(15) 0.71852(14) 0.0175(3) Uani 1 1 d .
O2 O 0.6648(2) 0.00679(16) 0.34760(14) 0.0181(3) Uani 1 1 d .
O3 O 0.7173(2) -0.09495(16) 0.78306(15) 0.0201(3) Uani 1 1 d .
O4 O 0.58377(19) -0.48437(16) 0.35474(15) 0.0189(3) Uani 1 1 d .
O5 O 0.84202(18) -0.46137(15) 0.49680(14) 0.0149(3) Uani 1 1 d .
O6 O 0.91504(18) 0.25148(15) 1.18037(14) 0.0152(3) Uani 1 1 d .
O7 O 0.67091(18) 0.28358(16) 1.14561(14) 0.0165(3) Uani 1 1 d .
O1W O 0.1467(2) 0.06031(19) 0.80973(18) 0.0241(3) Uani 1 1 d .
O2W O 0.7316(2) 0.5072(2) 0.80997(18) 0.0247(3) Uani 1 1 d .
C1 C 0.8721(2) 0.2607(2) 0.66633(19) 0.0124(3) Uani 1 1 d .
C2 C 0.7172(2) 0.0535(2) 0.47352(19) 0.0127(3) Uani 1 1 d .
C3 C 0.7402(2) -0.0034(2) 0.70503(19) 0.0133(3) Uani 1 1 d .
C4 C 0.6179(3) -0.2149(2) 0.5084(2) 0.0142(3) Uani 1 1 d .
H4A H 0.5447 -0.2397 0.4116 0.017 Uiso 1 1 calc R
H4B H 0.5427 -0.2772 0.5591 0.017 Uiso 1 1 calc R
C5 C 0.7768(3) -0.2505(2) 0.5232(2) 0.0181(4) Uani 1 1 d .
H5A H 0.8611 -0.1752 0.4859 0.022 Uiso 1 1 calc R
H5B H 0.8388 -0.2383 0.6209 0.022 Uiso 1 1 calc R
C6 C 0.7259(2) -0.4106(2) 0.45152(19) 0.0125(3) Uani 1 1 d .
C7 C 0.8781(3) 0.2061(2) 0.90219(19) 0.0144(3) Uani 1 1 d .
H7A H 0.9686 0.3133 0.9275 0.017 Uiso 1 1 calc R
H7B H 0.9319 0.1456 0.9505 0.017 Uiso 1 1 calc R
C8 C 0.7168(3) 0.1890(2) 0.94610(19) 0.0173(4) Uani 1 1 d .
H8A H 0.6615 0.2476 0.8959 0.021 Uiso 1 1 calc R
H8B H 0.6275 0.0815 0.9221 0.021 Uiso 1 1 calc R
C9 C 0.7713(2) 0.2447(2) 1.09939(18) 0.0124(3) Uani 1 1 d .
C10 C 0.4211(3) 0.4273(2) 0.9528(2) 0.0167(4) Uani 1 1 d .
H1A H 0.093(4) -0.029(4) 0.818(3) 0.025(7) Uiso 1 1 d .
H2A H 0.819(5) 0.529(4) 0.794(3) 0.040(9) Uiso 1 1 d .
H2B H 0.653(5) 0.490(4) 0.753(4) 0.045(10) Uiso 1 1 d .
H1B H 0.205(4) 0.061(3) 0.770(3) 0.031(8) Uiso 1 1 d .

loop_
_atom_site_aniso_label
_atom_site_aniso_U_11
_atom_site_aniso_U_22
_atom_site_aniso_U_33
_atom_site_aniso_U_23
_atom_site_aniso_U_13
_atom_site_aniso_U_12
Cd1 0.01546(8) 0.01215(8) 0.00848(8) 0.00175(5) 0.00302(6) 0.00692(6)
N1 0.0179(7) 0.0114(7) 0.0104(7) 0.0032(6) 0.0048(6) 0.0072(6)
N2 0.0162(7) 0.0101(7) 0.0124(7) 0.0019(6) 0.0055(6) 0.0066(6)
N3 0.0168(7) 0.0128(7) 0.0100(7) 0.0022(6) 0.0050(6) 0.0068(6)
N4 0.0136(8) 0.0145(8) 0.0185(8) 0.0064(7) 0.0041(7) 0.0048(7)
O1 0.0238(7) 0.0118(6) 0.0144(6) 0.0020(5) 0.0056(6) 0.0062(5)
O2 0.0239(7) 0.0177(7) 0.0109(6) 0.0012(5) 0.0042(5) 0.0091(6)
O3 0.0303(8) 0.0167(7) 0.0173(7) 0.0083(5) 0.0119(6) 0.0113(6)
O4 0.0185(7) 0.0166(7) 0.0179(7) -0.0009(5) 0.0004(5) 0.0084(5)
O5 0.0162(6) 0.0139(6) 0.0157(6) 0.0010(5) 0.0033(5) 0.0093(5)
O6 0.0153(6) 0.0183(7) 0.0117(6) 0.0016(5) 0.0020(5) 0.0090(5)
O7 0.0178(7) 0.0227(7) 0.0114(6) 0.0012(5) 0.0040(5) 0.0121(6)
O1W 0.0267(8) 0.0190(8) 0.0281(9) 0.0016(6) 0.0115(7) 0.0104(7)
O2W 0.0165(8) 0.0363(9) 0.0236(8) 0.0072(7) 0.0081(7) 0.0128(7)
C1 0.0155(8) 0.0132(8) 0.0126(8) 0.0040(6) 0.0064(7) 0.0090(7)
C2 0.0136(8) 0.0147(8) 0.0131(8) 0.0040(7) 0.0054(7) 0.0086(7)
C3 0.0146(8) 0.0143(8) 0.0131(8) 0.0032(6) 0.0055(7) 0.0078(7)
C4 0.0145(8) 0.0100(8) 0.0174(9) 0.0008(6) 0.0039(7) 0.0058(7)
C5 0.0152(9) 0.0127(8) 0.0234(10) -0.0016(7) 0.0000(8) 0.0080(7)
C6 0.0147(8) 0.0123(8) 0.0121(8) 0.0038(6) 0.0056(7) 0.0068(7)
C7 0.0164(9) 0.0174(9) 0.0095(8) 0.0025(6) 0.0040(7) 0.0078(7)
C8 0.0165(9) 0.0249(10) 0.0115(8) 0.0008(7) 0.0031(7) 0.0115(8)
C9 0.0141(8) 0.0106(8) 0.0112(8) 0.0024(6) 0.0036(7) 0.0048(6)
C10 0.0161(9) 0.0160(9) 0.0174(9) 0.0075(7) 0.0060(8) 0.0059(7)

loop_
_atom_type_symbol
_atom_type_description
_atom_type_scat_dispersion_real
_atom_type_scat_dispersion_imag
_atom_type_scat_source
C C 0.0033 0.0016 'International Tables Vol C Tables 4.2.6.8 and 6.1.1.4'
H H 0.0000 0.0000 'International Tables Vol C Tables 4.2.6.8 and 6.1.1.4'
N N 0.0061 0.0033 'International Tables Vol C Tables 4.2.6.8 and 6.1.1.4'
O O 0.0106 0.0060 'International Tables Vol C Tables 4.2.6.8 and 6.1.1.4'
Cd Cd -0.8075 1.2024 'International Tables Vol C Tables 4.2.6.8 and 6.1.1.4'

loop_
_geom_angle_atom_site_label_1
_geom_angle_atom_site_label_2
_geom_angle_atom_site_label_3
_geom_angle
_geom_angle_site_symmetry_1
_geom_angle_site_symmetry_3
O5 Cd1 N1 89.63(5) 1_565 .
O5 Cd1 O7 114.85(5) 1_565 1_554
N1 Cd1 O7 123.29(5) . 1_554
O5 Cd1 O5 85.93(5) 1_565 2_756
N1 Cd1 O5 85.05(5) . 2_756
O7 Cd1 O5 142.83(5) 1_554 2_756
O5 Cd1 O6 154.98(5) 1_565 1_554
N1 Cd1 O6 114.99(5) . 1_554
O7 Cd1 O6 56.28(5) 1_554 1_554
O5 Cd1 O6 91.56(5) 2_756 1_554
O5 Cd1 O1 76.99(5) 1_565 2_766
N1 Cd1 O1 154.38(5) . 2_766
O7 Cd1 O1 82.31(5) 1_554 2_766
O5 Cd1 O1 72.44(5) 2_756 2_766
O6 Cd1 O1 78.52(4) 1_554 2_766
O5 Cd1 C9 138.38(5) 1_565 1_554
N1 Cd1 C9 124.05(5) . 1_554
O7 Cd1 C9 28.17(5) 1_554 1_554
O5 Cd1 C9 117.58(5) 2_756 1_554
O6 Cd1 C9 28.12(5) 1_554 1_554
O1 Cd1 C9 78.47(5) 2_766 1_554
O5 Cd1 Cd1 43.88(3) 1_565 2_766
N1 Cd1 Cd1 86.31(4) . 2_766
O7 Cd1 Cd1 146.71(4) 1_554 2_766
O5 Cd1 Cd1 42.05(3) 2_756 2_766
O6 Cd1 Cd1 128.85(3) 1_554 2_766
O1 Cd1 Cd1 68.85(3) 2_766 2_766
C9 Cd1 Cd1 145.46(4) 1_554 2_766
C2 N1 C1 121.97(15) . .
C2 N1 Cd1 113.25(12) . .
C1 N1 Cd1 124.57(12) . .
C3 N2 C2 122.62(15) . .
C3 N2 C4 117.93(15) . .
C2 N2 C4 118.84(15) . .
C3 N3 C1 122.64(15) . .
C3 N3 C7 116.46(15) . .
C1 N3 C7 120.38(15) . .
C10 N4 H4C 110.7(17) . .
C10 N4 H4D 108.9(19) . .
H4C N4 H4D 107(3) . .
C10 N4 H4E 107.8(19) . .
H4C N4 H4E 111(2) . .
H4D N4 H4E 111(3) . .
C1 O1 Cd1 136.05(12) . 2_766
C6 O5 Cd1 122.34(12) . 1_545
C6 O5 Cd1 135.96(12) . 2_756
Cd1 O5 Cd1 94.07(5) 1_545 2_756
C9 O6 Cd1 88.54(11) . 1_556
C9 O7 Cd1 94.48(11) . 1_556
H1A O1W H1B 106(3) . .
H2A O2W H2B 117(4) . .
O1 C1 N1 123.00(16) . .
O1 C1 N3 119.40(17) . .
N1 C1 N3 117.59(16) . .
O2 C2 N1 120.95(16) . .
O2 C2 N2 120.42(17) . .
N1 C2 N2 118.63(16) . .
O3 C3 N3 122.29(17) . .
O3 C3 N2 122.16(17) . .
N3 C3 N2 115.56(15) . .
N2 C4 C5 109.37(15) . .
N2 C4 H4A 109.8 . .
C5 C4 H4A 109.8 . .
N2 C4 H4B 109.8 . .
C5 C4 H4B 109.8 . .
H4A C4 H4B 108.2 . .
C6 C5 C4 114.65(16) . .
C6 C5 H5A 108.6 . .
C4 C5 H5A 108.6 . .
C6 C5 H5B 108.6 . .
C4 C5 H5B 108.6 . .
H5A C5 H5B 107.6 . .
O4 C6 O5 123.04(17) . .
O4 C6 C5 121.46(16) . .
O5 C6 C5 115.48(16) . .
N3 C7 C8 110.79(15) . .
N3 C7 H7A 109.5 . .
C8 C7 H7A 109.5 . .
N3 C7 H7B 109.5 . .
C8 C7 H7B 109.5 . .
H7A C7 H7B 108.1 . .
C9 C8 C7 111.82(16) . .
C9 C8 H8A 109.3 . .
C7 C8 H8A 109.3 . .
C9 C8 H8B 109.3 . .
C7 C8 H8B 109.3 . .
H8A C8 H8B 107.9 . .
O6 C9 O7 120.65(17) . .
O6 C9 C8 120.05(16) . .
O7 C9 C8 119.30(16) . .
O6 C9 Cd1 63.34(9) . 1_556
O7 C9 Cd1 57.36(9) . 1_556
C8 C9 Cd1 176.17(13) . 1_556
N4 C10 C10 109.9(2) . 2_667
N4 C10 H10A 107.1(15) . .
C10 C10 H10A 112.0(15) 2_667 .
N4 C10 H10B 107.9(15) . .
C10 C10 H10B 109.7(16) 2_667 .
H10A C10 H10B 110(2) . .

loop_
_geom_bond_atom_site_label_1
_geom_bond_atom_site_label_2
_geom_bond_distance
_geom_bond_site_symmetry_2
Cd1 O5 2.2401(13) 1_565
Cd1 N1 2.2433(15) .
Cd1 O7 2.2593(13) 1_554
Cd1 O5 2.3185(13) 2_756
Cd1 O6 2.3914(13) 1_554
Cd1 O1 2.5822(13) 2_766
Cd1 C9 2.6749(18) 1_554
Cd1 Cd1 3.3362(2) 2_766
N1 C2 1.356(2) .
N1 C1 1.359(2) .
N2 C3 1.385(2) .
N2 C2 1.387(2) .
N2 C4 1.474(2) .
N3 C3 1.383(2) .
N3 C1 1.396(2) .
N3 C7 1.469(2) .
N4 C10 1.484(2) .
N4 H4C 0.94(3) .
N4 H4D 0.85(3) .
N4 H4E 0.88(3) .
O1 C1 1.237(2) .
O1 Cd1 2.5822(13) 2_766
O2 C2 1.232(2) .
O3 C3 1.215(2) .
O4 C6 1.233(2) .
O5 C6 1.285(2) .
O5 Cd1 2.2401(13) 1_545
O5 Cd1 2.3185(13) 2_756
O6 C9 1.261(2) .
O6 Cd1 2.3914(13) 1_556
O7 C9 1.266(2) .
O7 Cd1 2.2593(13) 1_556
O1W H1A 0.82(3) .
O1W H1B 0.73(3) .
O2W H2A 0.76(4) .
O2W H2B 0.71(4) .
C4 C5 1.522(3) .
C4 H4A 0.9700 .
C4 H4B 0.9700 .
C5 C6 1.517(3) .
C5 H5A 0.9700 .
C5 H5B 0.9700 .
C7 C8 1.524(3) .
C7 H7A 0.9700 .
C7 H7B 0.9700 .
C8 C9 1.506(3) .
C8 H8A 0.9700 .
C8 H8B 0.9700 .
C9 Cd1 2.6749(18) 1_556
C10 C10 1.519(4) 2_667
C10 H10A 0.98(3) .
C10 H10B 0.95(3) .
